data_4079259
loop_
_publ_author_name
'Lazreg, Fa\"ima'
'Slawin, Alexandra M. Z.'
'Cazin, Catherine S. J.'

_publ_section_title
;
 Heteroleptic Bis(N-heterocyclic carbene)Copper(I) Complexes: Highly
 Efficient Systems for the [3+2] Cycloaddition of Azides and Alkynes
;
_journal_issue 22
_journal_name_full Organometallics
_journal_page_first 7969
_journal_paper_doi 10.1021/om3006195
_journal_volume 31
_journal_year 2012
_chemical_formula_moiety 'C42 H60 B Cu F4 N4'
_chemical_formula_sum 'C42 H60 B Cu F4 N4'
_chemical_formula_weight 771.29
_chemical_name_systematic
; 
 ? 
;
_space_group_IT_number 63
_symmetry_cell_setting orthorhombic
_symmetry_space_group_name_Hall '-C 2c 2'
_symmetry_space_group_name_H-M 'C m c m'
_atom_sites_solution_hydrogens geom
_atom_sites_solution_primary direct
_atom_sites_solution_secondary difmap
_audit_creation_method SHELXL-97
_cell_angle_alpha 90.00
_cell_angle_beta 90.00
_cell_angle_gamma 90.00
_cell_formula_units_Z 4
_cell_length_a 20.475(5)
_cell_length_b 15.838(4)
_cell_length_c 13.143(3)
_cell_measurement_reflns_used 5031
_cell_measurement_temperature 93(2)
_cell_measurement_theta_max 27.9
_cell_measurement_theta_min 3.2
_cell_volume 4262.1(18)
_computing_cell_refinement 'CrystalClear (Rigaku Corp., 2004)'
_computing_data_collection 'CrystalClear (Rigaku Corp., 2004)'
_computing_data_reduction 'CrystalClear (Rigaku Corp., 2004)'
_computing_molecular_graphics 'Bruker SHELXTL'
_computing_publication_material 'Bruker SHELXTL'
_computing_structure_refinement 'SHELXL-97 (Sheldrick, 1997)'
_computing_structure_solution 'SHELXS-97 (Sheldrick, 1990)'
_diffrn_ambient_temperature 93(2)
_diffrn_measured_fraction_theta_full 0.994
_diffrn_measured_fraction_theta_max 0.991
_diffrn_measurement_device_type CCD
_diffrn_measurement_method '\w and \f scans'
_diffrn_radiation_monochromator confocal
_diffrn_radiation_source 'rotating anode'
_diffrn_radiation_type MoK\a
_diffrn_radiation_wavelength 0.71073
_diffrn_reflns_av_R_equivalents 0.0699
_diffrn_reflns_av_sigmaI/netI 0.0380
_diffrn_reflns_limit_h_max 22
_diffrn_reflns_limit_h_min -24
_diffrn_reflns_limit_k_max 19
_diffrn_reflns_limit_k_min -13
_diffrn_reflns_limit_l_max 15
_diffrn_reflns_limit_l_min -13
_diffrn_reflns_number 11003
_diffrn_reflns_theta_full 25.00
_diffrn_reflns_theta_max 25.34
_diffrn_reflns_theta_min 3.00
_exptl_absorpt_coefficient_mu 0.562
_exptl_absorpt_correction_T_max 1.000
_exptl_absorpt_correction_T_min 0.600
_exptl_absorpt_correction_type multi-scan
_exptl_absorpt_process_details 'Jacobson, R. (1998) Private communication'
_exptl_crystal_colour Colorless
_exptl_crystal_density_diffrn 1.202
_exptl_crystal_density_method 'not measured'
_exptl_crystal_description Prism
_exptl_crystal_F_000 1640
_exptl_crystal_size_max 0.20
_exptl_crystal_size_mid 0.10
_exptl_crystal_size_min 0.10
_refine_diff_density_max 0.631
_refine_diff_density_min -0.911
_refine_diff_density_rms 0.080
_refine_ls_extinction_method none
_refine_ls_goodness_of_fit_ref 0.793
_refine_ls_hydrogen_treatment constr
_refine_ls_matrix_type full
_refine_ls_number_parameters 140
_refine_ls_number_reflns 2087
_refine_ls_number_restraints 0
_refine_ls_restrained_S_all 0.793
_refine_ls_R_factor_all 0.0679
_refine_ls_R_factor_gt 0.0557
_refine_ls_shift/su_max 0.000
_refine_ls_shift/su_mean 0.000
_refine_ls_structure_factor_coef Fsqd
_refine_ls_weighting_details 'calc w=1/[\s^2^(Fo^2^)+(0.1150P)^2^+31.7990P] where P=(Fo^2^+2Fc^2^)/3'
_refine_ls_weighting_scheme calc
_refine_ls_wR_factor_gt 0.1495
_refine_ls_wR_factor_ref 0.1616
_reflns_number_gt 1788
_reflns_number_total 2087
_reflns_threshold_expression >2sigma(I)
_cod_data_source_file om3006195_si_002.cif
_cod_data_source_block 3d
_cod_depositor_comments
;
The following automatic conversions were performed:

'_symmetry_cell_setting' value 'Orthorhombic' changed to
'orthorhombic' according to
/home/saulius/struct/CIF-dictionaries/cif_core.dic dictionary named
'cif_core.dic' version 2.4.2 from 2011-04-26.

Automatic conversion script
Id: cif_fix_values 1891 2012-01-12 08:04:46Z andrius 
;
_cod_original_cell_volume 4262.1(16)
_cod_original_sg_symbol_H-M Cmcm
_cod_database_code 4079259

loop_
_symmetry_equiv_pos_as_xyz
'x, y, z'
'-x, -y, z+1/2'
'-x, y, -z+1/2'
'x, -y, -z'
'x+1/2, y+1/2, z'
'-x+1/2, -y+1/2, z+1/2'
'-x+1/2, y+1/2, -z+1/2'
'x+1/2, -y+1/2, -z'
'-x, -y, -z'
'x, y, -z-1/2'
'x, -y, z-1/2'
'-x, y, z'
'-x+1/2, -y+1/2, -z'
'x+1/2, y+1/2, -z-1/2'
'x+1/2, -y+1/2, z-1/2'
'-x+1/2, y+1/2, z'

loop_
_atom_site_label
_atom_site_type_symbol
_atom_site_fract_x
_atom_site_fract_y
_atom_site_fract_z
_atom_site_U_iso_or_equiv
_atom_site_adp_type
_atom_site_occupancy
_atom_site_symmetry_multiplicity
_atom_site_calc_flag
_atom_site_refinement_flags
Cu1 Cu 0.0000 0.16146(4) 0.2500 0.0144(3) Uani 1 4 d S
C1 C 0.0000 0.2813(4) 0.2500 0.0151(11) Uani 1 4 d S
N2 N 0.05214(17) 0.3345(2) 0.2500 0.0166(7) Uani 1 2 d S
C3 C 0.0326(2) 0.4180(3) 0.2500 0.0194(9) Uani 1 2 d S
H3A H 0.0602 0.4661 0.2500 0.023 Uiso 1 2 calc SR
C4 C 0.1188(2) 0.3066(3) 0.2500 0.0203(9) Uani 1 2 d S
C5 C 0.14976(15) 0.29471(19) 0.3439(2) 0.0236(7) Uani 1 1 d .
C6 C 0.21561(16) 0.2718(2) 0.3411(3) 0.0351(9) Uani 1 1 d .
H6A H 0.2384 0.2634 0.4033 0.042 Uiso 1 1 calc R
C7 C 0.2486(2) 0.2611(3) 0.2500 0.0411(14) Uani 1 2 d S
H7A H 0.2936 0.2464 0.2500 0.049 Uiso 1 2 calc SR
C8 C 0.11376(17) 0.3035(2) 0.4440(2) 0.0291(8) Uani 1 1 d .
H8A H 0.0688 0.3245 0.4287 0.035 Uiso 1 1 calc R
C9 C 0.1463(2) 0.3670(2) 0.5151(3) 0.0437(10) Uani 1 1 d .
H9A H 0.1497 0.4218 0.4808 0.066 Uiso 1 1 calc R
H9B H 0.1901 0.3470 0.5331 0.066 Uiso 1 1 calc R
H9C H 0.1200 0.3731 0.5769 0.066 Uiso 1 1 calc R
C10 C 0.1071(2) 0.2170(2) 0.4962(3) 0.0468(10) Uani 1 1 d .
H10A H 0.0862 0.1771 0.4495 0.070 Uiso 1 1 calc R
H10B H 0.0804 0.2228 0.5577 0.070 Uiso 1 1 calc R
H10C H 0.1506 0.1960 0.5147 0.070 Uiso 1 1 calc R
C11 C 0.0000 0.0417(4) 0.2500 0.0211(13) Uani 1 4 d S
N12 N 0.05228(17) -0.0105(2) 0.2500 0.0202(8) Uani 1 2 d S
C13 C 0.0333(2) -0.0950(3) 0.2500 0.0272(10) Uani 1 2 d S
H13A H 0.0611 -0.1429 0.2500 0.033 Uiso 1 2 calc SR
C14 C 0.1202(2) 0.0180(3) 0.2500 0.0205(9) Uani 1 2 d S
H14A H 0.1198 0.0811 0.2500 0.025 Uiso 1 2 calc SR
C15 C 0.15653(16) -0.0102(2) 0.1549(2) 0.0310(8) Uani 1 1 d .
H15A H 0.1327 0.0092 0.0937 0.037 Uiso 1 1 calc R
H15B H 0.1588 -0.0726 0.1530 0.037 Uiso 1 1 calc R
C16 C 0.22532(18) 0.0263(2) 0.1549(3) 0.0405(9) Uani 1 1 d .
H16A H 0.2492 0.0053 0.0945 0.049 Uiso 1 1 calc R
H16B H 0.2227 0.0886 0.1498 0.049 Uiso 1 1 calc R
C17 C 0.2628(2) 0.0027(4) 0.2500 0.0475(15) Uani 1 2 d S
H17A H 0.2712 -0.0588 0.2500 0.057 Uiso 1 2 calc SR
H17B H 0.3054 0.0321 0.2500 0.057 Uiso 1 2 calc SR
B1 B 0.5000 0.1621(7) 0.2500 0.090(6) Uani 1 4 d S
F1 F 0.4435(4) 0.2126(3) 0.2500 0.114(2) Uani 1 2 d S
F2 F 0.5000 0.1112(4) 0.1663(5) 0.151(3) Uani 1 2 d S

loop_
_atom_site_aniso_label
_atom_site_aniso_U_11
_atom_site_aniso_U_22
_atom_site_aniso_U_33
_atom_site_aniso_U_23
_atom_site_aniso_U_13
_atom_site_aniso_U_12
Cu1 0.0166(4) 0.0086(4) 0.0180(4) 0.000 0.000 0.000
C1 0.018(3) 0.014(3) 0.014(3) 0.000 0.000 0.000
N2 0.0157(16) 0.0145(18) 0.0195(17) 0.000 0.000 0.0013(14)
C3 0.023(2) 0.009(2) 0.026(2) 0.000 0.000 -0.0041(17)
C4 0.017(2) 0.011(2) 0.033(2) 0.000 0.000 -0.0043(16)
C5 0.0196(15) 0.0132(15) 0.0381(19) 0.0050(13) -0.0071(13) -0.0039(12)
C6 0.0227(16) 0.0214(17) 0.061(2) 0.0095(16) -0.0135(16) -0.0039(14)
C7 0.012(2) 0.025(3) 0.086(4) 0.000 0.000 -0.0005(19)
C8 0.0379(19) 0.0237(17) 0.0258(17) 0.0065(13) -0.0106(14) -0.0059(14)
C9 0.049(2) 0.030(2) 0.053(2) -0.0071(18) -0.021(2) -0.0037(18)
C10 0.072(3) 0.033(2) 0.035(2) 0.0054(17) -0.007(2) -0.016(2)
C11 0.024(3) 0.020(3) 0.019(3) 0.000 0.000 0.000
N12 0.0246(18) 0.0116(17) 0.0243(18) 0.000 0.000 0.0019(15)
C13 0.032(2) 0.016(2) 0.034(3) 0.000 0.000 0.0035(19)
C14 0.026(2) 0.014(2) 0.022(2) 0.000 0.000 0.0035(17)
C15 0.0391(18) 0.0265(18) 0.0275(17) -0.0039(14) 0.0073(15) -0.0013(15)
C16 0.0366(19) 0.031(2) 0.053(2) -0.0076(17) 0.0209(18) -0.0014(16)
C17 0.024(2) 0.024(3) 0.094(5) 0.000 0.000 0.003(2)
B1 0.21(2) 0.012(5) 0.049(7) 0.000 0.000 0.000
F1 0.253(7) 0.032(2) 0.058(3) 0.000 0.000 0.015(3)
F2 0.227(8) 0.092(5) 0.135(5) -0.074(4) 0.000 0.000

loop_
_atom_type_symbol
_atom_type_description
_atom_type_scat_dispersion_real
_atom_type_scat_dispersion_imag
_atom_type_scat_source
C C 0.0033 0.0016 'International Tables Vol C Tables 4.2.6.8 and 6.1.1.4'
H H 0.0000 0.0000 'International Tables Vol C Tables 4.2.6.8 and 6.1.1.4'
B B 0.0013 0.0007 'International Tables Vol C Tables 4.2.6.8 and 6.1.1.4'
N N 0.0061 0.0033 'International Tables Vol C Tables 4.2.6.8 and 6.1.1.4'
F F 0.0171 0.0103 'International Tables Vol C Tables 4.2.6.8 and 6.1.1.4'
Cu Cu 0.3201 1.2651 'International Tables Vol C Tables 4.2.6.8 and 6.1.1.4'

loop_
_geom_angle_atom_site_label_1
_geom_angle_atom_site_label_2
_geom_angle_atom_site_label_3
_geom_angle
_geom_angle_site_symmetry_1
_geom_angle_site_symmetry_3
C11 Cu1 C1 180.0 . .
N2 C1 N2 103.4(5) . 3
N2 C1 Cu1 128.3(2) . .
N2 C1 Cu1 128.3(2) 3 .
C1 N2 C3 111.4(3) . .
C1 N2 C4 123.8(3) . .
C3 N2 C4 124.8(3) . .
C3 C3 N2 106.8(2) 3 .
C3 C3 H3A 126.6 3 .
N2 C3 H3A 126.6 . .
C5 C4 C5 123.6(4) 10_556 .
C5 C4 N2 118.2(2) 10_556 .
C5 C4 N2 118.2(2) . .
C6 C5 C4 116.7(3) . .
C6 C5 C8 121.1(3) . .
C4 C5 C8 122.2(3) . .
C7 C6 C5 121.7(4) . .
C7 C6 H6A 119.1 . .
C5 C6 H6A 119.1 . .
C6 C7 C6 119.6(4) . 10_556
C6 C7 H7A 120.2 . .
C6 C7 H7A 120.2 10_556 .
C5 C8 C9 112.3(3) . .
C5 C8 C10 110.4(3) . .
C9 C8 C10 110.6(3) . .
C5 C8 H8A 107.8 . .
C9 C8 H8A 107.8 . .
C10 C8 H8A 107.8 . .
C8 C9 H9A 109.5 . .
C8 C9 H9B 109.5 . .
H9A C9 H9B 109.5 . .
C8 C9 H9C 109.5 . .
H9A C9 H9C 109.5 . .
H9B C9 H9C 109.5 . .
C8 C10 H10A 109.5 . .
C8 C10 H10B 109.5 . .
H10A C10 H10B 109.5 . .
C8 C10 H10C 109.5 . .
H10A C10 H10C 109.5 . .
H10B C10 H10C 109.5 . .
N12 C11 N12 104.7(5) . 3
N12 C11 Cu1 127.6(3) . .
N12 C11 Cu1 127.6(3) 3 .
C11 N12 C13 111.4(4) . .
C11 N12 C14 124.4(4) . .
C13 N12 C14 124.1(4) . .
C13 C13 N12 106.2(2) 3 .
C13 C13 H13A 126.9 3 .
N12 C13 H13A 126.9 . .
N12 C14 C15 112.0(2) . 10_556
N12 C14 C15 112.0(2) . .
C15 C14 C15 110.5(4) 10_556 .
N12 C14 H14A 107.4 . .
C15 C14 H14A 107.4 10_556 .
C15 C14 H14A 107.4 . .
C14 C15 C16 109.9(3) . .
C14 C15 H15A 109.7 . .
C16 C15 H15A 109.7 . .
C14 C15 H15B 109.7 . .
C16 C15 H15B 109.7 . .
H15A C15 H15B 108.2 . .
C17 C16 C15 112.0(3) . .
C17 C16 H16A 109.2 . .
C15 C16 H16A 109.2 . .
C17 C16 H16B 109.2 . .
C15 C16 H16B 109.2 . .
H16A C16 H16B 107.9 . .
C16 C17 C16 111.4(4) 10_556 .
C16 C17 H17A 109.3 10_556 .
C16 C17 H17A 109.3 . .
C16 C17 H17B 109.3 10_556 .
C16 C17 H17B 109.3 . .
H17A C17 H17B 108.0 . .
F2 B1 F2 107.5(10) . 10_556
F2 B1 F1 109.6(2) . 3_655
F2 B1 F1 109.7(2) 10_556 3_655
F2 B1 F1 109.6(2) . .
F2 B1 F1 109.6(2) 10_556 .
F1 B1 F1 110.7(8) 3_655 .

loop_
_geom_bond_atom_site_label_1
_geom_bond_atom_site_label_2
_geom_bond_distance
_geom_bond_site_symmetry_2
Cu1 C11 1.897(6) .
Cu1 C1 1.898(6) .
C1 N2 1.360(5) .
C1 N2 1.360(5) 3
N2 C3 1.381(5) .
N2 C4 1.435(5) .
C3 C3 1.334(9) 3
C3 H3A 0.9500 .
C4 C5 1.400(4) 10_556
C4 C5 1.400(4) .
C5 C6 1.397(5) .
C5 C8 1.514(5) .
C6 C7 1.385(5) .
C6 H6A 0.9500 .
C7 C6 1.385(5) 10_556
C7 H7A 0.9500 .
C8 C9 1.526(5) .
C8 C10 1.537(5) .
C8 H8A 1.0000 .
C9 H9A 0.9800 .
C9 H9B 0.9800 .
C9 H9C 0.9800 .
C10 H10A 0.9800 .
C10 H10B 0.9800 .
C10 H10C 0.9800 .
C11 N12 1.352(5) .
C11 N12 1.352(5) 3
N12 C13 1.394(6) .
N12 C14 1.463(5) .
C13 C13 1.363(10) 3
C13 H13A 0.9500 .
C14 C15 1.521(4) 10_556
C14 C15 1.521(4) .
C14 H14A 1.0000 .
C15 C16 1.523(5) .
C15 H15A 0.9900 .
C15 H15B 0.9900 .
C16 C17 1.513(5) .
C16 H16A 0.9900 .
C16 H16B 0.9900 .
C17 C16 1.513(5) 10_556
C17 H17A 0.9900 .
C17 H17B 0.9900 .
B1 F2 1.364(8) .
B1 F2 1.364(8) 10_556
B1 F1 1.406(8) 3_655
B1 F1 1.406(8) .

loop_
_geom_torsion_atom_site_label_1
_geom_torsion_atom_site_label_2
_geom_torsion_atom_site_label_3
_geom_torsion_atom_site_label_4
_geom_torsion
_geom_torsion_site_symmetry_1
_geom_torsion_site_symmetry_4
C11 Cu1 C1 N2 0(30) . .
C11 Cu1 C1 N2 0(100) . 3
N2 C1 N2 C3 0.0 3 .
Cu1 C1 N2 C3 180.0 . .
N2 C1 N2 C4 180.0 3 .
Cu1 C1 N2 C4 0.0 . .
C1 N2 C3 C3 0.0 . 3
C4 N2 C3 C3 180.0 . 3
C1 N2 C4 C5 90.8(3) . 10_556
C3 N2 C4 C5 -89.2(3) . 10_556
C1 N2 C4 C5 -90.8(3) . .
C3 N2 C4 C5 89.2(3) . .
C5 C4 C5 C6 1.6(6) 10_556 .
N2 C4 C5 C6 -176.7(3) . .
C5 C4 C5 C8 -176.6(3) 10_556 .
N2 C4 C5 C8 5.1(5) . .
C4 C5 C6 C7 -0.2(5) . .
C8 C5 C6 C7 178.0(4) . .
C5 C6 C7 C6 -1.1(7) . 10_556
C6 C5 C8 C9 57.1(4) . .
C4 C5 C8 C9 -124.7(4) . .
C6 C5 C8 C10 -66.9(4) . .
C4 C5 C8 C10 111.2(4) . .
C1 Cu1 C11 N12 0(30) . .
C1 Cu1 C11 N12 0(100) . 3
N12 C11 N12 C13 0.0 3 .
Cu1 C11 N12 C13 180.0 . .
N12 C11 N12 C14 180.0 3 .
Cu1 C11 N12 C14 0.0 . .
C11 N12 C13 C13 0.0 . 3
C14 N12 C13 C13 180.0 . 3
C11 N12 C14 C15 117.6(3) . 10_556
C13 N12 C14 C15 -62.4(3) . 10_556
C11 N12 C14 C15 -117.6(3) . .
C13 N12 C14 C15 62.4(3) . .
N12 C14 C15 C16 175.8(3) . .
C15 C14 C15 C16 -58.6(5) 10_556 .
C14 C15 C16 C17 56.1(4) . .
C15 C16 C17 C16 -53.7(5) . 10_556
